data_4021594
loop_
_publ_author_name
'Larry E. Overman'
'Donald A. Watson'

_publ_section_title
;
 Diastereoselection in the Formation of Spirocyclic Oxindoles
 by the Intramolecular Heck Reaction
;
_journal_name_full 'Journal of Organic Chemistry'
_journal_page_first 2587
_journal_page_last 2599
_journal_paper_doi 10.1021/jo052335a
_journal_volume 71
_journal_year 2006
_chemical_formula_sum 'C24 H25 N O'
_chemical_formula_weight 343.45
_chemical_name_systematic
; 
 ? 
;
_space_group_IT_number 14
_symmetry_cell_setting monoclinic
_symmetry_space_group_name_Hall '-P 2ybc'
_symmetry_space_group_name_H-M 'P 1 21/c 1'
_atom_sites_solution_hydrogens difmap
_atom_sites_solution_primary direct
_atom_sites_solution_secondary difmap
_audit_creation_method SHELXTL
_cell_angle_alpha 90.00
_cell_angle_beta 97.7130(10)
_cell_angle_gamma 90.00
_cell_formula_units_Z 4
_cell_length_a 5.9464(4)
_cell_length_b 27.0732(16)
_cell_length_c 11.6485(7)
_cell_measurement_temperature 168(2)
_cell_volume 1858.3(2)
_computing_cell_refinement 'Bruker SMART/SAINT'
_computing_data_collection 'Bruker SMART'
_computing_data_reduction 'Bruker SAINT'
_computing_molecular_graphics 'Bruker SHELXTL'
_computing_publication_material 'Bruker SHELXTL'
_computing_structure_refinement 'Bruker SHELXTL'
_computing_structure_solution 'Bruker SHELXTL'
_diffrn_ambient_temperature 168(2)
_diffrn_measured_fraction_theta_full 0.965
_diffrn_measured_fraction_theta_max 0.965
_diffrn_measurement_device_type 'CCD area detector'
_diffrn_measurement_method 'omega scans'
_diffrn_radiation_monochromator graphite
_diffrn_radiation_source 'sealed tube'
_diffrn_radiation_type MoK\a
_diffrn_radiation_wavelength 0.71073
_diffrn_reflns_av_R_equivalents 0.0325
_diffrn_reflns_av_sigmaI/netI 0.0271
_diffrn_reflns_limit_h_max 7
_diffrn_reflns_limit_h_min -7
_diffrn_reflns_limit_k_max 35
_diffrn_reflns_limit_k_min -36
_diffrn_reflns_limit_l_max 15
_diffrn_reflns_limit_l_min -15
_diffrn_reflns_number 18914
_diffrn_reflns_theta_full 28.30
_diffrn_reflns_theta_max 28.30
_diffrn_reflns_theta_min 1.50
_diffrn_standards_decay_% '< 1.0'
_diffrn_standards_interval_count 'initial 50 frames recollected'
_diffrn_standards_number '50 frames'
_exptl_absorpt_coefficient_mu 0.074
_exptl_absorpt_correction_T_max 0.9846
_exptl_absorpt_correction_T_min 0.9703
_exptl_absorpt_correction_type multi-scan
_exptl_absorpt_process_details 'Bruker SADABS'
_exptl_crystal_colour colorless
_exptl_crystal_density_diffrn 1.228
_exptl_crystal_density_meas ?
_exptl_crystal_density_method 'not measured'
_exptl_crystal_description rectangle
_exptl_crystal_F_000 736
_exptl_crystal_size_max 0.41
_exptl_crystal_size_mid 0.22
_exptl_crystal_size_min 0.21
_refine_diff_density_max 0.337
_refine_diff_density_min -0.162
_refine_diff_density_rms 0.037
_refine_ls_extinction_coef 0.0020(8)
_refine_ls_extinction_expression Fc^*^=kFc[1+0.001xFc^2^\l^3^/sin(2\q)]^-1/4^
_refine_ls_extinction_method SHELXTL
_refine_ls_goodness_of_fit_ref 1.020
_refine_ls_hydrogen_treatment refall
_refine_ls_matrix_type full
_refine_ls_number_parameters 336
_refine_ls_number_reflns 4447
_refine_ls_number_restraints 0
_refine_ls_restrained_S_all 1.020
_refine_ls_R_factor_all 0.0559
_refine_ls_R_factor_gt 0.0410
_refine_ls_shift/su_max 0.000
_refine_ls_shift/su_mean 0.000
_refine_ls_structure_factor_coef Fsqd
_refine_ls_weighting_details 'calc w=1/[\s^2^(Fo^2^)+(0.0479P)^2^+0.5693P] where P=(Fo^2^+2Fc^2^)/3'
_refine_ls_weighting_scheme calc
_refine_ls_wR_factor_gt 0.0976
_refine_ls_wR_factor_ref 0.1067
_reflns_number_gt 3560
_reflns_number_total 4447
_reflns_threshold_expression >2sigma(I)
_cod_data_source_file jo052335asi20051110_084732.cif
_cod_depositor_comments
;
The following automatic conversions were performed:
'_symmetry_cell_setting' value 'Monoclinic' changed to 'monoclinic'
according to '/home/saulius/struct/CIF-dictionaries/cif_core.dic'
dictionary named 'cif_core.dic' version 2.4.1 from 2010-06-29.

Automatic conversion script
Id: cif_fix_enum 1527 2010-12-29 10:47:43Z saulius 

The following automatic conversions were performed:

'_exptl_crystal_density_meas' value 'none' was changed to '?' - the
value is perceived as not measured.

Automatic conversion script
Id: cif_fix_values 3008 2015-01-20 13:52:24Z robertas 
;
_cod_original_sg_symbol_H-M 'P 21/c'
_cod_database_code 4021594

loop_
_symmetry_equiv_pos_as_xyz
'x, y, z'
'-x, y+1/2, -z+1/2'
'-x, -y, -z'
'x, -y-1/2, z-1/2'

loop_
_atom_site_label
_atom_site_type_symbol
_atom_site_fract_x
_atom_site_fract_y
_atom_site_fract_z
_atom_site_U_iso_or_equiv
_atom_site_adp_type
_atom_site_occupancy
_atom_site_symmetry_multiplicity
_atom_site_calc_flag
N1 N 0.62362(17) 0.27664(4) 1.03999(9) 0.0254(2) Uani 1 1 d
O1 O 0.38662(16) 0.30626(3) 0.88285(9) 0.0376(2) Uani 1 1 d
C1 C 0.72384(19) 0.35388(4) 0.96577(10) 0.0227(2) Uani 1 1 d
C2 C 0.5923(2) 0.39935(5) 0.99325(11) 0.0254(3) Uani 1 1 d
C3 C 0.5727(2) 0.43954(5) 0.92781(11) 0.0264(3) Uani 1 1 d
C4 C 0.6927(2) 0.44670(4) 0.82366(11) 0.0241(2) Uani 1 1 d
C5 C 0.9009(2) 0.41291(4) 0.83245(10) 0.0229(2) Uani 1 1 d
C6 C 0.8282(2) 0.35991(4) 0.85192(10) 0.0241(2) Uani 1 1 d
C7 C 0.5542(2) 0.31022(4) 0.95449(11) 0.0265(3) Uani 1 1 d
C8 C 0.8273(2) 0.29179(4) 1.10687(10) 0.0232(2) Uani 1 1 d
C9 C 0.9540(2) 0.26689(5) 1.19668(11) 0.0290(3) Uani 1 1 d
C10 C 1.1517(2) 0.28974(5) 1.24925(11) 0.0313(3) Uani 1 1 d
C11 C 1.2179(2) 0.33554(5) 1.21317(11) 0.0298(3) Uani 1 1 d
C12 C 1.0869(2) 0.36004(5) 1.12176(11) 0.0261(3) Uani 1 1 d
C13 C 0.89244(19) 0.33759(4) 1.06788(10) 0.0222(2) Uani 1 1 d
C14 C 0.4886(2) 0.23436(5) 1.06526(12) 0.0282(3) Uani 1 1 d
C15 C 0.5548(2) 0.18564(4) 1.01541(10) 0.0235(2) Uani 1 1 d
C16 C 0.7345(2) 0.18060(5) 0.95184(11) 0.0282(3) Uani 1 1 d
C17 C 0.7838(2) 0.13479(5) 0.90624(12) 0.0329(3) Uani 1 1 d
C18 C 0.6540(2) 0.09393(5) 0.92472(12) 0.0338(3) Uani 1 1 d
C19 C 0.4746(2) 0.09869(5) 0.98858(12) 0.0332(3) Uani 1 1 d
C20 C 0.4249(2) 0.14415(5) 1.03373(11) 0.0280(3) Uani 1 1 d
C21 C 1.0231(2) 0.41802(5) 0.72593(11) 0.0305(3) Uani 1 1 d
C22 C 1.0822(3) 0.47185(6) 0.70396(14) 0.0382(3) Uani 1 1 d
C23 C 0.8749(3) 0.50563(5) 0.69792(14) 0.0377(3) Uani 1 1 d
C24 C 0.7589(2) 0.50045(5) 0.80651(13) 0.0316(3) Uani 1 1 d
H2 H 0.516(2) 0.3965(5) 1.0633(13) 0.026(3) Uiso 1 1 d
H3 H 0.473(2) 0.4664(5) 0.9483(13) 0.032(4) Uiso 1 1 d
H4 H 0.584(2) 0.4362(5) 0.7514(12) 0.026(3) Uiso 1 1 d
H5 H 1.010(2) 0.4243(5) 0.9027(12) 0.024(3) Uiso 1 1 d
H6A H 0.955(2) 0.3368(5) 0.8528(11) 0.021(3) Uiso 1 1 d
H6B H 0.710(3) 0.3496(5) 0.7855(13) 0.032(4) Uiso 1 1 d
H9 H 0.906(2) 0.2348(6) 1.2221(13) 0.033(4) Uiso 1 1 d
H10 H 1.244(3) 0.2725(6) 1.3116(15) 0.046(5) Uiso 1 1 d
H11 H 1.357(3) 0.3501(6) 1.2522(14) 0.038(4) Uiso 1 1 d
H12 H 1.133(2) 0.3930(5) 1.0954(13) 0.028(4) Uiso 1 1 d
H14A H 0.328(2) 0.2423(5) 1.0338(12) 0.029(4) Uiso 1 1 d
H14B H 0.500(2) 0.2315(5) 1.1519(13) 0.030(4) Uiso 1 1 d
H16 H 0.827(2) 0.2094(6) 0.9393(13) 0.033(4) Uiso 1 1 d
H17 H 0.908(3) 0.1326(6) 0.8599(14) 0.039(4) Uiso 1 1 d
H18 H 0.687(3) 0.0612(7) 0.8941(15) 0.048(5) Uiso 1 1 d
H19 H 0.387(3) 0.0701(6) 1.0048(14) 0.043(4) Uiso 1 1 d
H20 H 0.299(3) 0.1480(6) 1.0764(14) 0.036(4) Uiso 1 1 d
H21A H 0.921(3) 0.4042(6) 0.6578(14) 0.036(4) Uiso 1 1 d
H21B H 1.163(3) 0.3970(5) 0.7373(13) 0.033(4) Uiso 1 1 d
H22A H 1.203(3) 0.4831(6) 0.7695(14) 0.040(4) Uiso 1 1 d
H22B H 1.149(3) 0.4739(6) 0.6312(15) 0.047(5) Uiso 1 1 d
H23A H 0.922(3) 0.5399(6) 0.6880(14) 0.040(4) Uiso 1 1 d
H23B H 0.759(3) 0.4970(6) 0.6247(15) 0.046(5) Uiso 1 1 d
H24A H 0.864(3) 0.5112(6) 0.8767(14) 0.037(4) Uiso 1 1 d
H24B H 0.622(3) 0.5224(6) 0.8005(13) 0.037(4) Uiso 1 1 d

loop_
_atom_site_aniso_label
_atom_site_aniso_U_11
_atom_site_aniso_U_22
_atom_site_aniso_U_33
_atom_site_aniso_U_23
_atom_site_aniso_U_13
_atom_site_aniso_U_12
N1 0.0274(5) 0.0201(5) 0.0285(5) -0.0001(4) 0.0027(4) -0.0034(4)
O1 0.0312(5) 0.0313(5) 0.0455(6) -0.0004(4) -0.0119(4) -0.0060(4)
C1 0.0240(6) 0.0185(5) 0.0245(6) -0.0006(4) -0.0009(4) -0.0017(4)
C2 0.0235(6) 0.0256(6) 0.0272(6) -0.0036(5) 0.0040(5) -0.0009(4)
C3 0.0236(6) 0.0226(6) 0.0327(7) -0.0039(5) 0.0030(5) 0.0027(4)
C4 0.0233(6) 0.0200(5) 0.0282(6) 0.0003(5) 0.0005(5) 0.0031(4)
C5 0.0236(6) 0.0219(6) 0.0225(6) 0.0003(4) 0.0006(4) 0.0032(4)
C6 0.0287(6) 0.0206(6) 0.0221(6) -0.0027(5) -0.0003(5) 0.0040(5)
C7 0.0262(6) 0.0216(6) 0.0307(6) -0.0021(5) 0.0002(5) -0.0010(4)
C8 0.0257(6) 0.0218(6) 0.0222(6) -0.0028(4) 0.0040(4) 0.0008(4)
C9 0.0389(7) 0.0234(6) 0.0249(6) 0.0018(5) 0.0055(5) 0.0044(5)
C10 0.0357(7) 0.0362(7) 0.0206(6) -0.0008(5) -0.0005(5) 0.0110(6)
C11 0.0266(6) 0.0384(7) 0.0231(6) -0.0049(5) -0.0009(5) 0.0017(5)
C12 0.0266(6) 0.0280(6) 0.0234(6) -0.0019(5) 0.0021(5) -0.0025(5)
C13 0.0238(6) 0.0215(6) 0.0209(6) -0.0008(4) 0.0019(4) 0.0012(4)
C14 0.0306(7) 0.0233(6) 0.0327(7) -0.0022(5) 0.0108(5) -0.0047(5)
C15 0.0258(6) 0.0214(6) 0.0226(6) 0.0002(4) 0.0009(4) -0.0031(4)
C16 0.0290(6) 0.0258(6) 0.0304(7) -0.0012(5) 0.0060(5) -0.0044(5)
C17 0.0332(7) 0.0340(7) 0.0316(7) -0.0043(5) 0.0054(5) 0.0028(5)
C18 0.0418(8) 0.0255(7) 0.0319(7) -0.0049(5) -0.0031(6) 0.0026(5)
C19 0.0422(7) 0.0230(6) 0.0327(7) 0.0003(5) -0.0008(6) -0.0095(5)
C20 0.0287(6) 0.0277(6) 0.0276(6) 0.0004(5) 0.0036(5) -0.0064(5)
C21 0.0307(7) 0.0346(7) 0.0268(7) 0.0040(5) 0.0062(5) 0.0079(5)
C22 0.0355(7) 0.0416(8) 0.0393(8) 0.0139(6) 0.0115(6) 0.0038(6)
C23 0.0369(7) 0.0304(7) 0.0456(9) 0.0155(6) 0.0053(6) 0.0016(6)
C24 0.0296(7) 0.0218(6) 0.0429(8) 0.0041(5) 0.0031(6) 0.0030(5)

loop_
_atom_type_symbol
_atom_type_description
_atom_type_scat_dispersion_real
_atom_type_scat_dispersion_imag
_atom_type_scat_source
C C 0.0033 0.0016 'International Tables Vol C Tables 4.2.6.8 and 6.1.1.4'
H H 0.0000 0.0000 'International Tables Vol C Tables 4.2.6.8 and 6.1.1.4'
N N 0.0061 0.0033 'International Tables Vol C Tables 4.2.6.8 and 6.1.1.4'
O O 0.0106 0.0060 'International Tables Vol C Tables 4.2.6.8 and 6.1.1.4'

loop_
_geom_angle_atom_site_label_1
_geom_angle_atom_site_label_2
_geom_angle_atom_site_label_3
_geom_angle
C7 N1 C8 111.15(10)
C7 N1 C14 123.38(11)
C8 N1 C14 125.10(10)
C13 C1 C2 112.12(10)
C13 C1 C6 113.88(10)
C2 C1 C6 111.92(10)
C13 C1 C7 101.49(9)
C2 C1 C7 106.83(9)
C6 C1 C7 109.85(10)
C3 C2 C1 123.62(11)
C2 C3 C4 123.84(11)
C3 C4 C24 112.81(10)
C3 C4 C5 109.67(10)
C24 C4 C5 110.95(10)
C6 C5 C21 112.45(10)
C6 C5 C4 109.23(10)
C21 C5 C4 111.12(10)
C5 C6 C1 112.41(9)
O1 C7 N1 125.41(11)
O1 C7 C1 126.18(11)
N1 C7 C1 108.41(10)
C9 C8 C13 122.29(11)
C9 C8 N1 128.15(11)
C13 C8 N1 109.55(10)
C8 C9 C10 117.28(12)
C11 C10 C9 121.45(12)
C10 C11 C12 120.26(12)
C13 C12 C11 118.94(12)
C12 C13 C8 119.76(11)
C12 C13 C1 130.88(11)
C8 C13 C1 109.35(10)
N1 C14 C15 115.48(10)
C16 C15 C20 118.99(11)
C16 C15 C14 123.30(11)
C20 C15 C14 117.70(11)
C15 C16 C17 120.47(12)
C18 C17 C16 120.12(13)
C17 C18 C19 119.68(13)
C20 C19 C18 120.32(12)
C19 C20 C15 120.41(12)
C5 C21 C22 111.58(11)
C21 C22 C23 112.08(12)
C24 C23 C22 110.99(11)
C23 C24 C4 110.42(11)

loop_
_geom_bond_atom_site_label_1
_geom_bond_atom_site_label_2
_geom_bond_distance
N1 C7 1.3705(16)
N1 C8 1.4101(15)
N1 C14 1.4506(15)
O1 C7 1.2158(15)
C1 C13 1.5148(16)
C1 C2 1.5155(16)
C1 C6 1.5463(17)
C1 C7 1.5480(16)
C2 C3 1.3245(18)
C3 C4 1.5003(17)
C4 C24 1.5277(17)
C4 C5 1.5315(16)
C5 C6 1.5244(16)
C5 C21 1.5261(17)
C8 C9 1.3803(17)
C8 C13 1.3933(16)
C9 C10 1.3949(19)
C10 C11 1.383(2)
C11 C12 1.3994(18)
C12 C13 1.3805(17)
C14 C15 1.5143(17)
C15 C16 1.3860(17)
C15 C20 1.3956(16)
C16 C17 1.3956(18)
C17 C18 1.382(2)
C18 C19 1.386(2)
C19 C20 1.3858(19)
C21 C22 1.529(2)
C22 C23 1.529(2)
C23 C24 1.526(2)

loop_
_geom_torsion_atom_site_label_1
_geom_torsion_atom_site_label_2
_geom_torsion_atom_site_label_3
_geom_torsion_atom_site_label_4
_geom_torsion
C13 C1 C2 C3 128.52(13)
C6 C1 C2 C3 -0.87(16)
C7 C1 C2 C3 -121.14(13)
C1 C2 C3 C4 -4.98(19)
C2 C3 C4 C24 -146.37(13)
C2 C3 C4 C5 -22.16(17)
C3 C4 C5 C6 53.58(13)
C24 C4 C5 C6 178.86(10)
C3 C4 C5 C21 178.21(10)
C24 C4 C5 C21 -56.51(14)
C21 C5 C6 C1 174.83(10)
C4 C5 C6 C1 -61.32(13)
C13 C1 C6 C5 -94.45(12)
C2 C1 C6 C5 34.02(13)
C7 C1 C6 C5 152.51(10)
C8 N1 C7 O1 178.68(12)
C14 N1 C7 O1 -8.0(2)
C8 N1 C7 C1 -1.85(13)
C14 N1 C7 C1 171.43(10)
C13 C1 C7 O1 -179.61(12)
C2 C1 C7 O1 62.81(16)
C6 C1 C7 O1 -58.78(16)
C13 C1 C7 N1 0.92(12)
C2 C1 C7 N1 -116.66(11)
C6 C1 C7 N1 121.76(11)
C7 N1 C8 C9 -176.82(12)
C14 N1 C8 C9 10.03(19)
C7 N1 C8 C13 2.10(14)
C14 N1 C8 C13 -171.05(10)
C13 C8 C9 C10 0.85(18)
N1 C8 C9 C10 179.65(11)
C8 C9 C10 C11 0.15(19)
C9 C10 C11 C12 -0.29(19)
C10 C11 C12 C13 -0.57(18)
C11 C12 C13 C8 1.53(18)
C11 C12 C13 C1 -177.59(12)
C9 C8 C13 C12 -1.72(18)
N1 C8 C13 C12 179.28(10)
C9 C8 C13 C1 177.58(11)
N1 C8 C13 C1 -1.42(13)
C2 C1 C13 C12 -66.82(16)
C6 C1 C13 C12 61.54(16)
C7 C1 C13 C12 179.51(12)
C2 C1 C13 C8 113.98(11)
C6 C1 C13 C8 -117.65(11)
C7 C1 C13 C8 0.31(12)
C7 N1 C14 C15 100.00(14)
C8 N1 C14 C15 -87.66(15)
N1 C14 C15 C16 1.37(18)
N1 C14 C15 C20 -177.73(11)
C20 C15 C16 C17 0.41(19)
C14 C15 C16 C17 -178.68(12)
C15 C16 C17 C18 -0.3(2)
C16 C17 C18 C19 0.1(2)
C17 C18 C19 C20 0.1(2)
C18 C19 C20 C15 0.0(2)
C16 C15 C20 C19 -0.26(19)
C14 C15 C20 C19 178.89(12)
C6 C5 C21 C22 176.69(11)
C4 C5 C21 C22 53.89(14)
C5 C21 C22 C23 -53.25(17)
C21 C22 C23 C24 54.66(18)
C22 C23 C24 C4 -56.70(16)
C3 C4 C24 C23 -178.64(11)
C5 C4 C24 C23 57.86(14)
